data_4506883
loop_
_publ_author_name
'Pinta, Noelia De la'
'Fidalgo, Luz'
'Madariaga, Gotzon'
'Lezama, Luis'
'Cort\'es, Roberto'

_publ_section_title
;
 Guest Driven Structural Correlations in DPDS
 [Di(4-pyridyl)disulfide]-Based Coordination Polymers
;
_journal_issue 10
_journal_name_full 'Crystal Growth &amp; Design'
_journal_page_first 5069
_journal_paper_doi 10.1021/cg3010135
_journal_volume 12
_journal_year 2012
_chemical_absolute_configuration unk
_chemical_formula_moiety '2(C22 H16 Mn N6 S6), C10 H8 N2 O S2'
_chemical_formula_sum 'C54 H40 Mn2 N14 O S14'
_chemical_formula_weight 1459.72
_chemical_name_systematic
;
 ?
;
_space_group_IT_number 4
_symmetry_space_group_name_Hall 'P 2yb'
_symmetry_space_group_name_H-M 'P 1 21 1'
_atom_sites_solution_hydrogens geom
_atom_sites_solution_primary direct
_atom_sites_solution_secondary difmap
_audit_creation_date 2012-02-22T12:55:10-00:00
_audit_creation_method 'WinGX routine CIF_UPDATE'
_cell_angle_alpha 90
_cell_angle_beta 118.486(4)
_cell_angle_gamma 90
_cell_formula_units_Z 2
_cell_length_a 10.8883(3)
_cell_length_b 29.2108(7)
_cell_length_c 11.3297(4)
_cell_measurement_reflns_used 7503
_cell_measurement_temperature 293(2)
_cell_measurement_theta_max 25.06
_cell_measurement_theta_min 2.03
_cell_volume 3167.2(2)
_computing_structure_refinement 'SHELXL-97 (Sheldrick, 2008)'
_diffrn_ambient_temperature 293(2)
_diffrn_measured_fraction_theta_full 0.878
_diffrn_measured_fraction_theta_max 0.871
_diffrn_radiation_monochromator graphite
_diffrn_radiation_type MoK\a
_diffrn_radiation_wavelength 0.71073
_diffrn_reflns_av_R_equivalents 0.034
_diffrn_reflns_av_unetI/netI 0.0611
_diffrn_reflns_limit_h_max 12
_diffrn_reflns_limit_h_min -9
_diffrn_reflns_limit_k_max 32
_diffrn_reflns_limit_k_min -34
_diffrn_reflns_limit_l_max 12
_diffrn_reflns_limit_l_min -13
_diffrn_reflns_number 15736
_diffrn_reflns_theta_full 25
_diffrn_reflns_theta_max 25.06
_diffrn_reflns_theta_min 2.93
_exptl_absorpt_coefficient_mu 0.912
_exptl_absorpt_correction_T_max 0.9162
_exptl_absorpt_correction_T_min 0.762
_exptl_absorpt_correction_type gaussian
_exptl_absorpt_process_details
;
        a grid of  8 x  8 x  8 =   512 sampling points was used
;
_exptl_crystal_density_diffrn 1.531
_exptl_crystal_density_method 'not measured'
_exptl_crystal_F_000 1488
_exptl_crystal_size_max 0.363
_exptl_crystal_size_mid 0.216
_exptl_crystal_size_min 0.097
_refine_diff_density_max 0.565
_refine_diff_density_min -0.406
_refine_diff_density_rms 0.072
_refine_ls_abs_structure_details 'Flack H D (1983), Acta Cryst. A39, 876-881'
_refine_ls_abs_structure_Flack 0.02(2)
_refine_ls_extinction_method none
_refine_ls_goodness_of_fit_ref 0.991
_refine_ls_hydrogen_treatment constr
_refine_ls_matrix_type full
_refine_ls_number_parameters 902
_refine_ls_number_reflns 9213
_refine_ls_number_restraints 427
_refine_ls_restrained_S_all 1.036
_refine_ls_R_factor_all 0.0639
_refine_ls_R_factor_gt 0.0469
_refine_ls_shift/su_max 0.003
_refine_ls_shift/su_mean 0
_refine_ls_structure_factor_coef Fsqd
_refine_ls_weighting_details 'calc w=1/[\s^2^(Fo^2^)+(0.0600P)^2^+0.0000P] where P=(Fo^2^+2Fc^2^)/3'
_refine_ls_weighting_scheme calc
_refine_ls_wR_factor_ref 0.1084
_reflns_number_gt 6840
_reflns_number_total 9213
_reflns_threshold_expression >2\s(I)
_cod_data_source_file cg3010135_si_001.cif
_cod_data_source_block mnbpdsncs2-abs
_cod_original_cell_volume 3167.22(20)
_cod_original_sg_symbol_H-M 'P 21'
_cod_database_code 4506883

loop_
_symmetry_equiv_pos_as_xyz
'x, y, z'
'-x, y+1/2, -z'

loop_
_atom_site_label
_atom_site_fract_x
_atom_site_fract_y
_atom_site_fract_z
_atom_site_U_iso_or_equiv
_atom_site_adp_type
_atom_site_calc_flag
_atom_site_refinement_flags
_atom_site_occupancy
_atom_site_disorder_assembly
_atom_site_disorder_group
_atom_site_type_symbol
Mn1 0.83355(9) 0.34223(3) 0.83429(9) 0.0318(2) Uani d . 1 . . Mn
S11 0.62196(16) 0.37132(6) 1.31287(17) 0.0434(4) Uani d . 1 . . S
C111 0.6767(6) 0.3614(2) 1.1896(6) 0.0347(16) Uani d . 1 . . C
C112 0.6508(7) 0.3219(2) 1.1152(7) 0.0395(17) Uani d . 1 . . C
H112 0.6015 0.2979 1.1271 0.059 Uiso calc R 1 . . H
C113 0.6980(6) 0.3184(2) 1.0241(6) 0.0373(16) Uani d . 1 . . C
H113 0.6807 0.2913 0.9756 0.056 Uiso calc R 1 . . H
N11 0.7679(5) 0.35149(19) 0.9999(5) 0.0368(14) Uani d . 1 . . N
C114 0.7894(7) 0.3898(2) 1.0711(7) 0.0424(17) Uani d . 1 . . C
H114 0.8354 0.4138 1.0549 0.064 Uiso calc R 1 . . H
C115 0.7477(7) 0.3959(2) 1.1668(6) 0.0440(18) Uani d . 1 . . C
H115 0.7674 0.4231 1.2153 0.066 Uiso calc R 1 . . H
S12 1.51903(16) 0.31378(6) 1.31494(17) 0.0431(4) Uani d . 1 . . S
C121 1.3441(6) 0.3229(2) 1.1883(6) 0.0401(17) Uani d . 1 . . C
C122 1.2987(7) 0.3606(3) 1.1047(7) 0.0472(19) Uani d . 1 . . C
H122 1.3612 0.3833 1.1102 0.071 Uiso calc R 1 . . H
C123 1.1601(6) 0.3638(2) 1.0140(7) 0.0480(18) Uani d . 1 . . C
H123 1.1308 0.3895 0.9588 0.072 Uiso calc R 1 . . H
N12 1.0625(5) 0.33248(18) 0.9985(5) 0.0362(13) Uani d . 1 . . N
C124 1.1114(7) 0.2958(2) 1.0810(7) 0.0449(17) Uani d . 1 . . C
H124 1.048 0.2729 1.0711 0.067 Uiso calc R 1 . . H
C125 1.2461(6) 0.2901(2) 1.1770(7) 0.0423(17) Uani d . 1 . . C
H125 1.2724 0.2649 1.234 0.063 Uiso calc R 1 . . H
S13 1.03950(16) 0.31679(6) 0.35079(16) 0.0411(4) Uani d . 1 . . S
C131 0.9897(6) 0.3259(2) 0.4760(6) 0.0323(15) Uani d . 1 . . C
C132 1.0225(7) 0.3630(2) 0.5556(6) 0.0435(18) Uani d . 1 . . C
H132 1.0751 0.3866 0.5471 0.065 Uiso calc R 1 . . H
C133 0.9764(7) 0.3656(3) 0.6508(6) 0.0466(19) Uani d . 1 . . C
H133 1.0008 0.3913 0.7057 0.07 Uiso calc R 1 . . H
N13 0.8990(5) 0.33322(18) 0.6685(5) 0.0352(13) Uani d . 1 . . N
C134 0.8689(7) 0.2976(2) 0.5899(7) 0.0450(18) Uani d . 1 . . C
H134 0.8171 0.2743 0.6009 0.068 Uiso calc R 1 . . H
C135 0.9082(7) 0.2920(2) 0.4919(7) 0.0449(17) Uani d . 1 . . C
H135 0.8809 0.2662 0.4373 0.067 Uiso calc R 1 . . H
S14 0.14753(16) 0.37404(6) 0.35629(16) 0.0416(4) Uani d . 1 . . S
C141 0.3217(6) 0.3629(2) 0.4783(6) 0.0359(16) Uani d . 1 . . C
C142 0.3672(7) 0.3233(2) 0.5559(6) 0.0393(16) Uani d . 1 . . C
H142 0.3056 0.2997 0.5458 0.059 Uiso calc R 1 . . H
C143 0.5065(6) 0.3205(2) 0.6479(7) 0.0398(17) Uani d . 1 . . C
H143 0.5362 0.2943 0.7008 0.06 Uiso calc R 1 . . H
N14 0.6031(5) 0.35210(19) 0.6680(5) 0.0342(14) Uani d . 1 . . N
C144 0.5574(7) 0.3890(2) 0.5923(6) 0.0391(16) Uani d . 1 . . C
H144 0.6214 0.4119 0.6039 0.059 Uiso calc R 1 . . H
C145 0.4203(7) 0.3955(2) 0.4974(6) 0.0431(17) Uani d . 1 . . C
H145 0.3943 0.422 0.4458 0.065 Uiso calc R 1 . . H
N15 0.8698(6) 0.4146(2) 0.8360(6) 0.0469(15) Uani d . 1 . . N
C151 0.8258(6) 0.4510(2) 0.8343(5) 0.0346(14) Uani d . 1 . . C
S151 0.7615(2) 0.50076(7) 0.8324(2) 0.0584(5) Uani d . 1 . . S
N16 0.8021(6) 0.2692(2) 0.8326(5) 0.0410(14) Uani d . 1 . . N
C161 0.7980(8) 0.2306(3) 0.8238(7) 0.055(2) Uani d . 1 . . C
S161 0.7919(5) 0.17535(10) 0.8127(4) 0.1583(16) Uani d . 1 . . S
Mn2 0.21575(10) 0.54430(3) 0.83289(10) 0.0336(2) Uani d . 1 . . Mn
S21 0.00586(17) 0.51426(6) 1.31123(17) 0.0453(5) Uani d . 1 . . S
C211 0.0576(6) 0.5249(2) 1.1856(6) 0.0368(17) Uani d . 1 . . C
C212 0.1225(7) 0.4899(2) 1.1573(7) 0.0442(18) Uani d . 1 . . C
H212 0.1362 0.4619 1.201 0.066 Uiso calc R 1 . . H
C213 0.1679(7) 0.4963(2) 1.0631(6) 0.0418(17) Uani d . 1 . . C
H213 0.2112 0.472 1.0444 0.063 Uiso calc R 1 . . H
N21 0.1521(5) 0.53603(18) 0.9977(5) 0.0359(13) Uani d . 1 . . N
C214 0.0886(6) 0.5695(2) 1.0288(6) 0.0385(16) Uani d . 1 . . C
H214 0.0761 0.5974 0.9852 0.058 Uiso calc R 1 . . H
C215 0.0405(6) 0.5655(2) 1.1206(6) 0.0409(17) Uani d . 1 . . C
H215 -0.0029 0.5901 1.138 0.061 Uiso calc R 1 . . H
S22 -0.46945(16) 0.51203(6) 0.35424(17) 0.0432(5) Uani d . 1 . . S
C221 -0.2935(6) 0.5236(2) 0.4774(6) 0.0320(15) Uani d . 1 . . C
C222 -0.2469(6) 0.5640(2) 0.5456(7) 0.0441(18) Uani d . 1 . . C
H222 -0.3088 0.588 0.5301 0.066 Uiso calc R 1 . . H
C223 -0.1103(6) 0.5687(2) 0.6357(6) 0.0419(17) Uani d . 1 . . C
H223 -0.0812 0.5966 0.68 0.063 Uiso calc R 1 . . H
N22 -0.0131(5) 0.53562(18) 0.6657(5) 0.0364(13) Uani d . 1 . . N
C224 -0.0596(6) 0.4961(2) 0.5996(7) 0.0408(17) Uani d . 1 . . C
H224 0.0041 0.4725 0.6172 0.061 Uiso calc R 1 . . H
C225 -0.1978(7) 0.4886(2) 0.5064(7) 0.0421(17) Uani d . 1 . . C
H225 -0.2261 0.4604 0.4638 0.063 Uiso calc R 1 . . H
S23 0.42289(16) 0.56932(6) 0.34739(16) 0.0428(4) Uani d . 1 . . S
C231 0.3752(6) 0.5613(2) 0.4762(6) 0.0378(16) Uani d . 1 . . C
C232 0.2885(7) 0.5933(2) 0.4859(7) 0.0417(17) Uani d . 1 . . C
H232 0.2569 0.618 0.4268 0.062 Uiso calc R 1 . . H
C233 0.2486(6) 0.5888(2) 0.5840(6) 0.0400(17) Uani d . 1 . . C
H233 0.1948 0.6118 0.5931 0.06 Uiso calc R 1 . . H
N23 0.2844(5) 0.5520(2) 0.6685(5) 0.0407(15) Uani d . 1 . . N
C234 0.3682(8) 0.5218(3) 0.6546(7) 0.051(2) Uani d . 1 . . C
H234 0.3962 0.4965 0.7113 0.076 Uiso calc R 1 . . H
C235 0.4159(7) 0.5250(2) 0.5641(7) 0.0485(19) Uani d . 1 . . C
H235 0.4758 0.5028 0.5615 0.073 Uiso calc R 1 . . H
S24 0.90391(16) 0.57190(7) 1.31516(17) 0.0463(5) Uani d D 1 . . S
C241 0.7272(6) 0.5626(2) 1.1887(6) 0.0404(17) Uani d D 1 . . C
C242 0.6851(7) 0.5267(2) 1.1022(7) 0.0467(19) Uani d D 1 . . C
H242 0.7492 0.5052 1.1043 0.07 Uiso calc R 1 . . H
C243 0.5437(7) 0.5229(3) 1.0099(7) 0.0493(19) Uani d D 1 . . C
H243 0.5152 0.4977 0.9528 0.074 Uiso calc R 1 . . H
N24 0.4467(5) 0.55291(19) 0.9982(5) 0.0393(14) Uani d D 1 . . N
C244 0.4914(6) 0.5876(2) 1.0827(7) 0.0411(17) Uani d D 1 . . C
H244 0.4256 0.6089 1.0776 0.062 Uiso calc R 1 . . H
C245 0.6306(7) 0.5948(2) 1.1794(7) 0.0478(18) Uani d D 1 . . C
H245 0.6569 0.6203 1.2352 0.072 Uiso calc R 1 . . H
N25 0.2434(6) 0.4713(2) 0.8330(6) 0.0453(15) Uani d . 1 . . N
C251 0.3047(6) 0.4377(2) 0.8342(6) 0.0369(15) Uani d . 1 . . C
S251 0.3847(2) 0.39197(7) 0.8345(2) 0.0726(6) Uani d . 1 . . S
N26 0.1877(6) 0.6168(2) 0.8301(6) 0.0459(15) Uani d . 1 . . N
C261 0.1842(8) 0.6560(3) 0.8177(7) 0.060(2) Uani d . 1 . . C
S261 0.1824(6) 0.71111(11) 0.8058(4) 0.185(2) Uani d . 1 . . S
S1 0.1750(11) 0.1694(4) 0.0023(10) 0.227(6) Uani d PDU 0.5 A 1 S
C11 0.271(2) 0.2037(9) -0.054(3) 0.108(6) Uani d PDU 0.5 A 1 C
C12 0.186(2) 0.2326(8) -0.149(2) 0.118(6) Uani d PDU 0.5 A 1 C
H12 0.0893 0.2336 -0.1868 0.177 Uiso calc PR 0.5 A 1 H
C13 0.271(2) 0.2621(8) -0.183(2) 0.113(7) Uani d PDU 0.5 A 1 C
H13 0.2315 0.2895 -0.2261 0.17 Uiso calc PR 0.5 A 1 H
N1 0.404(2) 0.2529(9) -0.157(3) 0.176(9) Uani d PDU 0.5 A 1 N
C14 0.465(2) 0.2177(9) -0.094(3) 0.148(9) Uani d PDU 0.5 A 1 C
H14 0.5423 0.2061 -0.0994 0.222 Uiso calc PR 0.5 A 1 H
C15 0.410(2) 0.1947(12) -0.010(4) 0.145(8) Uani d PDU 0.5 A 1 C
H15 0.4643 0.1763 0.0637 0.217 Uiso calc PR 0.5 A 1 H
S2 0.3212(10) 0.1308(2) 0.1511(13) 0.189(6) Uani d PDU 0.5 A 1 S
C21 0.308(2) 0.1608(6) 0.2846(18) 0.130(5) Uani d PDU 0.5 A 1 C
C22 0.414(2) 0.1756(7) 0.400(2) 0.164(8) Uani d PDU 0.5 A 1 C
H22 0.5063 0.1709 0.421 0.247 Uiso calc PR 0.5 A 1 H
C23 0.378(3) 0.1994(13) 0.493(3) 0.187(11) Uani d PDU 0.5 A 1 C
H23 0.4465 0.2094 0.5768 0.28 Uiso calc PR 0.5 A 1 H
N2 0.236(3) 0.2068(9) 0.451(2) 0.179(9) Uani d PDU 0.5 A 1 N
C24 0.155(3) 0.1895(8) 0.344(3) 0.145(7) Uani d PDU 0.5 A 1 C
H24 0.0662 0.185 0.3338 0.218 Uiso calc PR 0.5 A 1 H
C25 0.170(2) 0.1738(8) 0.226(2) 0.123(6) Uani d PDU 0.5 A 1 C
H25 0.1025 0.173 0.1362 0.185 Uiso calc PR 0.5 A 1 H
S3 0.4547(12) 0.1629(4) 0.1448(11) 0.210(4) Uani d PDU 0.5 B 2 S
C31 0.344(3) 0.1915(14) -0.006(4) 0.170(12) Uani d PDU 0.5 B 2 C
C32 0.205(3) 0.1955(13) -0.070(3) 0.192(11) Uani d PDU 0.5 B 2 C
H32 0.1512 0.1893 -0.0289 0.287 Uiso calc PR 0.5 B 2 H
C33 0.144(3) 0.2102(11) -0.209(3) 0.222(14) Uani d PDU 0.5 B 2 C
H33 0.0541 0.2017 -0.2716 0.332 Uiso calc PR 0.5 B 2 H
N3 0.229(3) 0.2383(10) -0.243(2) 0.222(13) Uani d PDU 0.5 B 2 N
C34 0.326(3) 0.2534(9) -0.134(3) 0.136(8) Uani d PDU 0.5 B 2 C
H34 0.3331 0.2845 -0.1141 0.204 Uiso calc PR 0.5 B 2 H
C35 0.428(3) 0.2206(12) -0.038(3) 0.198(14) Uani d PDU 0.5 B 2 C
H35 0.5238 0.2193 -0.0068 0.297 Uiso calc PR 0.5 B 2 H
S4 0.290(2) 0.1373(9) 0.1615(17) 0.516(19) Uani d PDU 0.5 B 2 S
C41 0.343(4) 0.1787(15) 0.292(4) 0.326(14) Uani d PDU 0.5 B 2 C
C42 0.483(4) 0.1855(18) 0.363(4) 0.314(16) Uani d PDU 0.5 B 2 C
H42 0.5466 0.1818 0.3317 0.471 Uiso calc PR 0.5 B 2 H
C43 0.515(4) 0.199(2) 0.498(4) 0.316(17) Uani d PDU 0.5 B 2 C
H43 0.6076 0.2073 0.5553 0.474 Uiso calc PR 0.5 B 2 H
N4 0.424(4) 0.202(2) 0.549(4) 0.309(18) Uani d PDU 0.5 B 2 N
C44 0.304(5) 0.185(2) 0.481(4) 0.317(17) Uani d PDU 0.5 B 2 C
H44 0.2536 0.176 0.5234 0.475 Uiso calc PR 0.5 B 2 H
C45 0.243(4) 0.179(2) 0.335(4) 0.332(16) Uani d PDU 0.5 B 2 C
H45 0.148 0.1766 0.2771 0.498 Uiso calc PR 0.5 B 2 H
O1W 0.419(3) 0.2022(7) 0.683(3) 0.41(3) Uani d PDU 0.5 C 3 O
O2W 0.198(3) 0.1977(10) 0.553(3) 0.37(3) Uani d PDU 0.5 D 4 O

loop_
_atom_site_aniso_label
_atom_site_aniso_U_11
_atom_site_aniso_U_22
_atom_site_aniso_U_33
_atom_site_aniso_U_12
_atom_site_aniso_U_13
_atom_site_aniso_U_23
Mn1 0.0316(5) 0.0309(5) 0.0360(5) -0.0022(4) 0.0187(4) -0.0019(4)
S11 0.0368(9) 0.0591(12) 0.0391(10) -0.0023(9) 0.0219(8) -0.0089(9)
C111 0.022(3) 0.045(4) 0.034(4) 0.010(3) 0.011(3) 0.008(3)
C112 0.048(4) 0.038(4) 0.045(4) -0.010(3) 0.032(4) -0.008(4)
C113 0.039(4) 0.030(4) 0.041(4) -0.003(3) 0.017(3) -0.009(3)
N11 0.031(3) 0.039(4) 0.045(3) -0.003(3) 0.022(3) -0.001(3)
C114 0.051(4) 0.034(4) 0.047(4) -0.005(3) 0.028(4) 0.002(3)
C115 0.056(4) 0.031(4) 0.043(4) -0.001(4) 0.022(4) -0.007(3)
S12 0.0312(9) 0.0609(12) 0.0389(10) 0.0038(8) 0.0181(8) 0.0079(9)
C121 0.035(4) 0.056(5) 0.039(4) -0.005(3) 0.026(3) -0.005(4)
C122 0.032(4) 0.058(5) 0.055(5) -0.006(3) 0.024(4) 0.012(4)
C123 0.037(4) 0.053(5) 0.045(4) -0.004(4) 0.012(4) 0.013(4)
N12 0.038(3) 0.034(4) 0.036(3) -0.004(3) 0.018(3) 0.001(3)
C124 0.045(4) 0.044(5) 0.049(5) -0.009(3) 0.026(4) -0.003(4)
C125 0.029(4) 0.037(4) 0.047(4) 0.004(3) 0.007(3) 0.008(3)
S13 0.0340(9) 0.0548(11) 0.0388(10) -0.0042(9) 0.0209(8) -0.0060(9)
C131 0.021(3) 0.041(4) 0.032(4) 0.000(3) 0.010(3) 0.000(3)
C132 0.047(4) 0.050(5) 0.043(4) -0.017(4) 0.029(4) -0.005(4)
C133 0.047(4) 0.056(5) 0.044(4) -0.020(4) 0.027(4) -0.020(4)
N13 0.034(3) 0.035(4) 0.039(3) -0.005(3) 0.018(3) -0.005(3)
C134 0.041(4) 0.048(5) 0.050(5) -0.008(4) 0.026(4) 0.002(4)
C135 0.047(4) 0.038(4) 0.045(4) -0.006(3) 0.019(4) -0.009(3)
S14 0.0342(9) 0.0520(12) 0.0403(10) 0.0074(8) 0.0191(8) 0.0124(9)
C141 0.039(4) 0.045(4) 0.039(4) -0.001(3) 0.031(3) -0.007(3)
C142 0.041(4) 0.040(4) 0.037(4) 0.003(3) 0.018(3) 0.011(3)
C143 0.041(4) 0.026(4) 0.056(4) 0.000(3) 0.026(4) 0.008(3)
N14 0.027(3) 0.041(4) 0.035(3) 0.001(3) 0.015(3) 0.003(3)
C144 0.043(4) 0.040(4) 0.037(4) -0.010(3) 0.021(3) -0.002(3)
C145 0.048(4) 0.040(4) 0.043(4) 0.002(4) 0.023(4) 0.010(3)
N15 0.052(3) 0.031(4) 0.057(4) 0.001(3) 0.025(3) 0.001(3)
C151 0.029(3) 0.041(4) 0.028(3) -0.015(3) 0.009(3) 0.000(3)
S151 0.0658(12) 0.0440(12) 0.0711(13) 0.0139(10) 0.0372(11) 0.0022(10)
N16 0.050(4) 0.028(4) 0.048(4) -0.008(3) 0.026(3) -0.001(3)
C161 0.059(5) 0.059(6) 0.047(5) -0.001(4) 0.025(4) -0.005(4)
S161 0.283(5) 0.0402(17) 0.142(3) -0.004(2) 0.093(3) -0.0133(18)
Mn2 0.0328(5) 0.0352(6) 0.0353(6) 0.0025(4) 0.0182(4) 0.0009(4)
S21 0.0365(9) 0.0614(13) 0.0417(10) 0.0020(9) 0.0216(8) 0.0124(9)
C211 0.025(3) 0.048(5) 0.034(4) 0.011(3) 0.011(3) 0.007(3)
C212 0.047(4) 0.036(4) 0.055(5) 0.005(3) 0.029(4) 0.014(3)
C213 0.049(4) 0.037(4) 0.045(4) 0.006(3) 0.027(4) 0.003(3)
N21 0.045(3) 0.029(3) 0.034(3) -0.005(3) 0.019(3) -0.003(3)
C214 0.041(4) 0.037(4) 0.043(4) 0.005(3) 0.024(3) 0.003(3)
C215 0.040(4) 0.045(4) 0.042(4) 0.005(3) 0.023(3) 0.000(3)
S22 0.0341(9) 0.0573(13) 0.0391(10) -0.0058(9) 0.0183(8) -0.0091(9)
C221 0.034(4) 0.038(4) 0.024(3) 0.001(3) 0.015(3) 0.000(3)
C222 0.031(4) 0.044(5) 0.060(5) 0.010(3) 0.024(4) -0.001(4)
C223 0.030(4) 0.050(5) 0.039(4) 0.003(3) 0.011(3) -0.009(3)
N22 0.036(3) 0.034(4) 0.041(3) 0.006(3) 0.020(3) 0.005(3)
C224 0.034(4) 0.038(4) 0.046(4) 0.005(3) 0.016(3) -0.002(3)
C225 0.042(4) 0.032(4) 0.052(4) -0.009(3) 0.021(4) -0.005(3)
S23 0.0308(9) 0.0621(12) 0.0368(10) 0.0007(9) 0.0171(8) 0.0078(9)
C231 0.025(3) 0.050(5) 0.030(4) -0.004(3) 0.006(3) 0.001(3)
C232 0.040(4) 0.049(5) 0.042(4) 0.002(3) 0.025(3) 0.006(3)
C233 0.034(4) 0.042(4) 0.039(4) 0.013(3) 0.013(3) 0.007(3)
N23 0.034(3) 0.055(4) 0.036(3) 0.001(3) 0.019(3) 0.001(3)
C234 0.060(5) 0.052(5) 0.052(5) 0.019(4) 0.036(4) 0.011(4)
C235 0.044(4) 0.056(5) 0.058(5) 0.011(4) 0.035(4) 0.012(4)
S24 0.0344(9) 0.0673(14) 0.0405(10) -0.0082(9) 0.0205(9) -0.0090(9)
C241 0.043(4) 0.048(5) 0.039(4) -0.010(4) 0.026(3) 0.001(3)
C242 0.035(4) 0.056(5) 0.046(4) -0.002(3) 0.016(4) -0.009(4)
C243 0.041(4) 0.059(5) 0.043(4) 0.001(4) 0.017(4) -0.013(4)
N24 0.032(3) 0.047(4) 0.039(3) 0.002(3) 0.017(3) -0.005(3)
C244 0.033(4) 0.044(4) 0.045(4) 0.008(3) 0.017(4) 0.003(3)
C245 0.059(5) 0.045(5) 0.046(4) 0.004(4) 0.031(4) -0.001(3)
N25 0.042(3) 0.042(4) 0.052(4) 0.004(3) 0.024(3) 0.000(3)
C251 0.036(3) 0.039(4) 0.033(3) -0.009(3) 0.015(3) 0.002(3)
S251 0.0786(14) 0.0573(14) 0.0852(16) 0.0290(12) 0.0416(13) 0.0019(12)
N26 0.051(4) 0.044(4) 0.045(4) 0.003(3) 0.025(3) 0.004(3)
C261 0.072(5) 0.048(6) 0.047(5) -0.009(4) 0.018(4) 0.004(4)
S261 0.305(6) 0.0374(18) 0.157(3) -0.019(2) 0.065(4) 0.0216(19)
S1 0.313(14) 0.185(11) 0.240(12) -0.119(11) 0.178(12) -0.066(9)
C11 0.130(15) 0.092(17) 0.124(18) 0.013(12) 0.079(14) -0.026(11)
C12 0.140(15) 0.104(17) 0.085(14) 0.010(11) 0.033(12) -0.045(9)
C13 0.115(14) 0.077(15) 0.089(15) 0.001(11) 0.001(13) -0.017(10)
N1 0.141(15) 0.19(2) 0.174(19) 0.015(14) 0.052(16) 0.027(16)
C14 0.076(12) 0.072(15) 0.29(3) -0.019(9) 0.083(14) -0.039(16)
C15 0.140(13) 0.069(17) 0.20(2) 0.021(15) 0.065(16) -0.023(14)
S2 0.208(8) 0.036(4) 0.376(17) -0.008(5) 0.183(11) -0.050(6)
C21 0.152(12) 0.074(13) 0.125(12) 0.004(10) 0.033(10) 0.085(9)
C22 0.133(13) 0.025(11) 0.255(18) -0.020(12) 0.028(12) 0.011(13)
C23 0.194(17) 0.042(15) 0.23(2) 0.009(19) 0.023(19) 0.002(16)
N2 0.20(2) 0.100(19) 0.184(18) 0.008(17) 0.049(17) 0.020(14)
C24 0.189(16) 0.073(15) 0.169(17) -0.062(13) 0.081(14) 0.022(13)
C25 0.113(8) 0.090(10) 0.185(11) -0.012(7) 0.085(8) 0.032(8)
S3 0.227(10) 0.225(11) 0.185(9) 0.052(9) 0.104(8) 0.036(8)
C31 0.171(19) 0.078(18) 0.22(2) 0.03(2) 0.055(18) -0.007(14)
C32 0.185(18) 0.11(2) 0.29(3) 0.064(19) 0.117(16) 0.03(2)
C33 0.129(17) 0.11(2) 0.33(3) 0.022(13) 0.023(16) 0.09(2)
N3 0.20(2) 0.107(18) 0.225(19) -0.035(15) -0.011(15) 0.070(15)
C34 0.131(12) 0.110(11) 0.160(12) 0.009(8) 0.063(9) -0.015(8)
C35 0.17(2) 0.10(2) 0.21(2) -0.023(17) 0.006(16) 0.014(16)
S4 1.00(5) 0.38(2) 0.244(17) -0.33(3) 0.36(3) -0.040(15)
C41 0.328(17) 0.301(17) 0.324(16) 0.001(10) 0.134(10) -0.017(9)
C42 0.300(19) 0.23(3) 0.37(3) 0.06(2) 0.126(19) 0.07(3)
C43 0.27(3) 0.23(3) 0.38(3) 0.03(3) 0.09(2) 0.00(3)
N4 0.28(3) 0.19(3) 0.39(3) 0.07(3) 0.11(2) -0.04(3)
C44 0.32(3) 0.26(3) 0.35(2) 0.00(3) 0.15(2) 0.00(3)
C45 0.316(18) 0.313(19) 0.339(18) -0.026(10) 0.133(11) 0.032(10)
O1W 0.30(3) 0.15(2) 0.60(6) -0.07(2) 0.07(4) 0.23(3)
O2W 0.31(4) 0.18(3) 0.56(6) 0.13(3) 0.15(4) 0.23(4)

loop_
_atom_type_symbol
_atom_type_description
_atom_type_scat_dispersion_real
_atom_type_scat_dispersion_imag
_atom_type_scat_source
C C 0.0033 0.0016 'International Tables Vol C Tables 4.2.6.8 and 6.1.1.4'
H H 0 0 'International Tables Vol C Tables 4.2.6.8 and 6.1.1.4'
N N 0.0061 0.0033 'International Tables Vol C Tables 4.2.6.8 and 6.1.1.4'
S S 0.1246 0.1234 'International Tables Vol C Tables 4.2.6.8 and 6.1.1.4'
Mn Mn 0.3368 0.7283 'International Tables Vol C Tables 4.2.6.8 and 6.1.1.4'
O O 0.0106 0.006 'International Tables Vol C Tables 4.2.6.8 and 6.1.1.4'

loop_
_geom_angle_atom_site_label_1
_geom_angle_atom_site_label_2
_geom_angle_atom_site_label_3
_geom_angle
_geom_angle_site_symmetry_3
N15 Mn1 N16 178.5(2) .
N15 Mn1 N12 89.5(2) .
N16 Mn1 N12 89.5(2) .
N15 Mn1 N13 89.6(2) .
N16 Mn1 N13 89.40(19) .
N12 Mn1 N13 90.46(17) .
N15 Mn1 N11 90.3(2) .
N16 Mn1 N11 90.8(2) .
N12 Mn1 N11 89.63(18) .
N13 Mn1 N11 179.8(2) .
N15 Mn1 N14 90.5(2) .
N16 Mn1 N14 90.6(2) .
N12 Mn1 N14 179.7(2) .
N13 Mn1 N14 89.28(17) .
N11 Mn1 N14 90.63(17) .
C111 S11 S12 105.5(2) 1_455
C115 C111 C112 118.1(6) .
C115 C111 S11 117.2(5) .
C112 C111 S11 124.6(5) .
C113 C112 C111 119.1(6) .
C113 C112 H112 120.5 .
C111 C112 H112 120.5 .
N11 C113 C112 124.1(6) .
N11 C113 H113 118 .
C112 C113 H113 118 .
C114 N11 C113 115.9(5) .
C114 N11 Mn1 123.6(4) .
C113 N11 Mn1 120.4(4) .
N11 C114 C115 123.9(6) .
N11 C114 H114 118 .
C115 C114 H114 118 .
C111 C115 C114 118.9(6) .
C111 C115 H115 120.6 .
C114 C115 H115 120.6 .
C121 S12 S11 104.6(2) 1_655
C122 C121 C125 118.5(6) .
C122 C121 S12 124.7(5) .
C125 C121 S12 116.8(5) .
C123 C122 C121 118.5(6) .
C123 C122 H122 120.8 .
C121 C122 H122 120.8 .
N12 C123 C122 124.7(7) .
N12 C123 H123 117.6 .
C122 C123 H123 117.6 .
C123 N12 C124 115.0(5) .
C123 N12 Mn1 120.1(4) .
C124 N12 Mn1 124.9(4) .
N12 C124 C125 124.8(6) .
N12 C124 H124 117.6 .
C125 C124 H124 117.6 .
C124 C125 C121 118.4(6) .
C124 C125 H125 120.8 .
C121 C125 H125 120.8 .
C131 S13 S14 104.3(2) 1_655
C132 C131 C135 117.8(6) .
C132 C131 S13 125.1(5) .
C135 C131 S13 117.1(5) .
C131 C132 C133 118.9(6) .
C131 C132 H132 120.5 .
C133 C132 H132 120.5 .
N13 C133 C132 124.2(6) .
N13 C133 H133 117.9 .
C132 C133 H133 117.9 .
C134 N13 C133 115.5(5) .
C134 N13 Mn1 124.7(4) .
C133 N13 Mn1 119.9(4) .
N13 C134 C135 124.9(6) .
N13 C134 H134 117.6 .
C135 C134 H134 117.6 .
C134 C135 C131 118.8(6) .
C134 C135 H135 120.6 .
C131 C135 H135 120.6 .
C141 S14 S13 105.2(2) 1_455
C145 C141 C142 117.4(6) .
C145 C141 S14 117.6(5) .
C142 C141 S14 125.0(5) .
C143 C142 C141 117.4(6) .
C143 C142 H142 121.3 .
C141 C142 H142 121.3 .
N14 C143 C142 125.7(6) .
N14 C143 H143 117.2 .
C142 C143 H143 117.2 .
C144 N14 C143 115.6(5) .
C144 N14 Mn1 123.7(4) .
C143 N14 Mn1 120.6(4) .
N14 C144 C145 123.6(6) .
N14 C144 H144 118.2 .
C145 C144 H144 118.2 .
C141 C145 C144 120.2(6) .
C141 C145 H145 119.9 .
C144 C145 H145 119.9 .
C151 N15 Mn1 145.8(5) .
N15 C151 S151 178.4(6) .
C161 N16 Mn1 170.1(6) .
N16 C161 S161 179.3(7) .
N26 Mn2 N25 179.2(2) .
N26 Mn2 N21 91.1(2) .
N25 Mn2 N21 89.5(2) .
N26 Mn2 N22 90.4(2) .
N25 Mn2 N22 89.3(2) .
N21 Mn2 N22 91.67(18) .
N26 Mn2 N24 89.8(2) .
N25 Mn2 N24 90.5(2) .
N21 Mn2 N24 89.21(18) .
N22 Mn2 N24 179.11(18) .
N26 Mn2 N23 89.4(2) .
N25 Mn2 N23 89.9(2) .
N21 Mn2 N23 178.9(2) .
N22 Mn2 N23 89.25(18) .
N24 Mn2 N23 89.87(18) .
C211 S21 S24 104.9(2) 1_455
C215 C211 C212 118.5(6) .
C215 C211 S21 124.5(5) .
C212 C211 S21 116.9(5) .
C211 C212 C213 119.7(6) .
C211 C212 H212 120.2 .
C213 C212 H212 120.2 .
N21 C213 C212 122.9(6) .
N21 C213 H213 118.6 .
C212 C213 H213 118.6 .
C214 N21 C213 115.6(5) .
C214 N21 Mn2 122.2(4) .
C213 N21 Mn2 122.1(4) .
N21 C214 C215 124.8(7) .
N21 C214 H214 117.6 .
C215 C214 H214 117.6 .
C211 C215 C214 118.6(6) .
C211 C215 H215 120.7 .
C214 C215 H215 120.7 .
C221 S22 S23 105.1(2) 1_455
C222 C221 C225 118.0(6) .
C222 C221 S22 125.1(5) .
C225 C221 S22 116.9(5) .
C223 C222 C221 119.5(6) .
C223 C222 H222 120.3 .
C221 C222 H222 120.3 .
C222 C223 N22 124.4(7) .
C222 C223 H223 117.8 .
N22 C223 H223 117.8 .
C224 N22 C223 115.7(6) .
C224 N22 Mn2 121.7(4) .
C223 N22 Mn2 122.4(4) .
N22 C224 C225 123.3(6) .
N22 C224 H224 118.4 .
C225 C224 H224 118.4 .
C221 C225 C224 119.1(6) .
C221 C225 H225 120.5 .
C224 C225 H225 120.5 .
C231 S23 S22 104.4(2) 1_655
C232 C231 C235 117.7(6) .
C232 C231 S23 117.1(5) .
C235 C231 S23 125.1(5) .
C231 C232 C233 119.5(6) .
C231 C232 H232 120.3 .
C233 C232 H232 120.3 .
N23 C233 C232 123.1(6) .
N23 C233 H233 118.4 .
C232 C233 H233 118.4 .
C234 N23 C233 114.9(5) .
C234 N23 Mn2 122.0(5) .
C233 N23 Mn2 123.0(4) .
N23 C234 C235 125.1(7) .
N23 C234 H234 117.5 .
C235 C234 H234 117.5 .
C234 C235 C231 119.6(7) .
C234 C235 H235 120.2 .
C231 C235 H235 120.2 .
C241 S24 S21 104.3(2) 1_655
C242 C241 C245 119.4(6) .
C242 C241 S24 124.0(5) .
C245 C241 S24 116.6(5) .
C241 C242 C243 118.3(6) .
C241 C242 H242 120.8 .
C243 C242 H242 120.8 .
N24 C243 C242 124.3(6) .
N24 C243 H243 117.8 .
C242 C243 H243 117.8 .
C244 N24 C243 115.7(5) .
C244 N24 Mn2 123.5(4) .
C243 N24 Mn2 120.8(4) .
N24 C244 C245 124.8(6) .
N24 C244 H244 117.6 .
C245 C244 H244 117.6 .
C241 C245 C244 117.4(6) .
C241 C245 H245 121.3 .
C244 C245 H245 121.3 .
C251 N25 Mn2 154.1(5) .
N25 C251 S251 179.0(6) .
C261 N26 Mn2 169.3(6) .
N26 C261 S261 178.1(8) .
C11 S1 S2 104.5(10) .
C12 C11 C15 129.3(17) .
C12 C11 S1 110.3(15) .
C15 C11 S1 119.9(18) .
C11 C12 C13 107.9(17) .
C11 C12 H12 126 .
C13 C12 H12 126 .
N1 C13 C12 125.1(19) .
N1 C13 H13 117.4 .
C12 C13 H13 117.4 .
C14 N1 C13 121(2) .
N1 C14 C15 117.4(19) .
N1 C14 H14 121.3 .
C15 C14 H14 121.3 .
C11 C15 C14 112.9(17) .
C11 C15 H15 123.5 .
C14 C15 H15 123.5 .
C21 S2 S1 94.8(7) .
C22 C21 C25 127.8(18) .
C22 C21 S2 127.0(17) .
C25 C21 S2 103.7(14) .
C21 C22 C23 117.4(19) .
C21 C22 H22 121.3 .
C23 C22 H22 121.3 .
N2 C23 C22 117.4(19) .
N2 C23 H23 121.3 .
C22 C23 H23 121.3 .
C24 N2 C23 115(2) .
N2 C24 C25 134(2) .
N2 C24 H24 113.2 .
C25 C24 H24 113.2 .
C21 C25 C24 102.3(17) .
C21 C25 H25 128.9 .
C24 C25 H25 128.9 .
C31 S3 S4 92.4(12) .
C32 C31 C35 120.3(19) .
C32 C31 S3 130(2) .
C35 C31 S3 108.1(18) .
C31 C32 C33 116(2) .
C31 C32 H32 122 .
C33 C32 H32 122 .
N3 C33 C32 116(2) .
N3 C33 H33 121.8 .
C32 C33 H33 121.8 .
C34 N3 C33 106(2) .
N3 C34 C35 119(2) .
N3 C34 H34 120.7 .
C35 C34 H34 120.7 .
C31 C35 C34 103.3(19) .
C31 C35 H35 128.4 .
C34 C35 H35 128.4 .
C41 S4 S3 82.8(14) .
C42 C41 C45 129(2) .
C42 C41 S4 115(2) .
C45 C41 S4 108(2) .
C41 C42 C43 108(2) .
C41 C42 H42 125.9 .
C43 C42 H42 125.9 .
N4 C43 C42 127(2) .
N4 C43 H43 116.6 .
C42 C43 H43 116.6 .
C44 N4 C43 117(3) .
N4 C44 C45 121(3) .
N4 C44 H44 119.4 .
C45 C44 H44 119.4 .
C41 C45 C44 113(2) .
C41 C45 H45 123.6 .
C44 C45 H45 123.6 .

loop_
_geom_bond_atom_site_label_1
_geom_bond_atom_site_label_2
_geom_bond_site_symmetry_2
_geom_bond_distance
Mn1 N15 . 2.148(6)
Mn1 N16 . 2.158(6)
Mn1 N12 . 2.310(5)
Mn1 N13 . 2.320(5)
Mn1 N11 . 2.321(5)
Mn1 N14 . 2.328(5)
S11 C111 . 1.784(6)
S11 S12 1_455 2.026(3)
C111 C115 . 1.369(9)
C111 C112 . 1.376(8)
C112 C113 . 1.360(8)
C112 H112 . 0.93
C113 N11 . 1.336(8)
C113 H113 . 0.93
N11 C114 . 1.333(8)
C114 C115 . 1.372(8)
C114 H114 . 0.93
C115 H115 . 0.93
S12 C121 . 1.775(7)
S12 S11 1_655 2.026(3)
C121 C122 . 1.382(9)
C121 C125 . 1.395(9)
C122 C123 . 1.365(9)
C122 H122 . 0.93
C123 N12 . 1.350(8)
C123 H123 . 0.93
N12 C124 . 1.352(8)
C124 C125 . 1.357(9)
C124 H124 . 0.93
C125 H125 . 0.93
S13 C131 . 1.763(6)
S13 S14 1_655 2.028(2)
C131 C132 . 1.346(8)
C131 C135 . 1.395(9)
C132 C133 . 1.392(8)
C132 H132 . 0.93
C133 N13 . 1.343(8)
C133 H133 . 0.93
N13 C134 . 1.305(8)
C134 C135 . 1.377(9)
C134 H134 . 0.93
C135 H135 . 0.93
S14 C141 . 1.765(6)
S14 S13 1_455 2.028(2)
C141 C145 . 1.373(8)
C141 C142 . 1.392(8)
C142 C143 . 1.374(9)
C142 H142 . 0.93
C143 N14 . 1.334(8)
C143 H143 . 0.93
N14 C144 . 1.317(8)
C144 C145 . 1.374(9)
C144 H144 . 0.93
C145 H145 . 0.93
N15 C151 . 1.162(8)
C151 S151 . 1.610(7)
N16 C161 . 1.132(8)
C161 S161 . 1.618(9)
Mn2 N26 . 2.139(7)
Mn2 N25 . 2.153(6)
Mn2 N21 . 2.293(5)
Mn2 N22 . 2.315(5)
Mn2 N24 . 2.324(5)
Mn2 N23 . 2.325(5)
S21 C211 . 1.790(6)
S21 S24 1_455 2.029(3)
C211 C215 . 1.363(9)
C211 C212 . 1.365(9)
C212 C213 . 1.386(8)
C212 H212 . 0.93
C213 N21 . 1.343(8)
C213 H213 . 0.93
N21 C214 . 1.338(8)
C214 C215 . 1.374(8)
C214 H214 . 0.93
C215 H215 . 0.93
S22 C221 . 1.784(6)
S22 S23 1_455 2.023(3)
C221 C222 . 1.370(9)
C221 C225 . 1.382(8)
C222 C223 . 1.350(9)
C222 H222 . 0.93
C223 N22 . 1.352(8)
C223 H223 . 0.93
N22 C224 . 1.337(8)
C224 C225 . 1.383(9)
C224 H224 . 0.93
C225 H225 . 0.93
S23 C231 . 1.783(6)
S23 S22 1_655 2.023(3)
C231 C232 . 1.370(9)
C231 C235 . 1.376(9)
C232 C233 . 1.380(8)
C232 H232 . 0.93
C233 N23 . 1.366(8)
C233 H233 . 0.93
N23 C234 . 1.333(8)
C234 C235 . 1.355(9)
C234 H234 . 0.93
C235 H235 . 0.93
S24 C241 . 1.789(6)
S24 S21 1_655 2.029(3)
C241 C242 . 1.357(9)
C241 C245 . 1.377(9)
C242 C243 . 1.393(9)
C242 H242 . 0.93
C243 N24 . 1.329(8)
C243 H243 . 0.93
N24 C244 . 1.318(8)
C244 C245 . 1.399(9)
C244 H244 . 0.93
C245 H245 . 0.93
N25 C251 . 1.184(8)
C251 S251 . 1.594(7)
N26 C261 . 1.151(9)
C261 S261 . 1.614(9)
S1 C11 . 1.772(16)
S1 S2 . 2.021(5)
C11 C12 . 1.333(18)
C11 C15 . 1.375(17)
C12 C13 . 1.443(19)
C12 H12 . 0.93
C13 N1 . 1.361(18)
C13 H13 . 0.93
N1 C14 . 1.246(18)
C14 C15 . 1.508(19)
C14 H14 . 0.93
C15 H15 . 0.93
S2 C21 . 1.810(16)
C21 C22 . 1.338(17)
C21 C25 . 1.379(16)
C22 C23 . 1.462(19)
C22 H22 . 0.93
C23 N2 . 1.403(19)
C23 H23 . 0.93
N2 C24 . 1.215(17)
C24 C25 . 1.489(18)
C24 H24 . 0.93
C25 H25 . 0.93
S3 C31 . 1.758(17)
S3 S4 . 2.030(5)
C31 C32 . 1.337(18)
C31 C35 . 1.415(18)
C32 C33 . 1.44(2)
C32 H32 . 0.93
C33 N3 . 1.422(19)
C33 H33 . 0.93
N3 C34 . 1.261(19)
C34 C35 . 1.475(19)
C34 H34 . 0.93
C35 H35 . 0.93
S4 C41 . 1.780(19)
C41 C42 . 1.350(19)
C41 C45 . 1.387(18)
C42 C43 . 1.45(2)
C42 H42 . 0.93
C43 N4 . 1.376(19)
C43 H43 . 0.93
N4 C44 . 1.26(2)
C44 C45 . 1.47(2)
C44 H44 . 0.93
C45 H45 . 0.93

loop_
_geom_torsion_atom_site_label_1
_geom_torsion_atom_site_label_2
_geom_torsion_atom_site_label_3
_geom_torsion_atom_site_label_4
_geom_torsion
_geom_torsion_site_symmetry_1
S12 S11 C111 C115 178.9(4) 1_455
S12 S11 C111 C112 0.0(6) 1_455
C115 C111 C112 C113 1.0(9) .
S11 C111 C112 C113 180.0(5) .
C111 C112 C113 N11 -0.9(10) .
C112 C113 N11 C114 -0.5(9) .
C112 C113 N11 Mn1 -177.1(5) .
N15 Mn1 N11 C114 -12.8(5) .
N16 Mn1 N11 C114 166.2(5) .
N12 Mn1 N11 C114 76.7(5) .
N14 Mn1 N11 C114 -103.2(5) .
N15 Mn1 N11 C113 163.7(5) .
N16 Mn1 N11 C113 -17.4(5) .
N12 Mn1 N11 C113 -106.9(5) .
N14 Mn1 N11 C113 73.2(5) .
C113 N11 C114 C115 1.7(9) .
Mn1 N11 C114 C115 178.3(5) .
C112 C111 C115 C114 0.1(9) .
S11 C111 C115 C114 -178.9(5) .
N11 C114 C115 C111 -1.6(10) .
S11 S12 C121 C122 3.8(6) 1_655
S11 S12 C121 C125 -173.7(5) 1_655
C125 C121 C122 C123 -0.6(10) .
S12 C121 C122 C123 -178.2(5) .
C121 C122 C123 N12 -0.5(11) .
C122 C123 N12 C124 -0.3(10) .
C122 C123 N12 Mn1 -177.8(5) .
N15 Mn1 N12 C123 -23.3(5) .
N16 Mn1 N12 C123 155.6(5) .
N13 Mn1 N12 C123 66.2(5) .
N11 Mn1 N12 C123 -113.6(5) .
N15 Mn1 N12 C124 159.5(5) .
N16 Mn1 N12 C124 -21.6(5) .
N13 Mn1 N12 C124 -111.0(5) .
N11 Mn1 N12 C124 69.2(5) .
C123 N12 C124 C125 2.4(10) .
Mn1 N12 C124 C125 179.7(5) .
N12 C124 C125 C121 -3.5(10) .
C122 C121 C125 C124 2.5(9) .
S12 C121 C125 C124 -179.8(5) .
S14 S13 C131 C132 -1.2(6) 1_655
S14 S13 C131 C135 177.8(4) 1_655
C135 C131 C132 C133 1.2(9) .
S13 C131 C132 C133 -179.8(5) .
C131 C132 C133 N13 -0.7(11) .
C132 C133 N13 C134 0.7(10) .
C132 C133 N13 Mn1 179.1(5) .
N15 Mn1 N13 C134 -161.4(5) .
N16 Mn1 N13 C134 19.7(5) .
N12 Mn1 N13 C134 109.2(5) .
N14 Mn1 N13 C134 -70.9(5) .
N15 Mn1 N13 C133 20.4(5) .
N16 Mn1 N13 C133 -158.5(5) .
N12 Mn1 N13 C133 -69.0(5) .
N14 Mn1 N13 C133 110.9(5) .
C133 N13 C134 C135 -1.4(10) .
Mn1 N13 C134 C135 -179.6(5) .
N13 C134 C135 C131 2.0(10) .
C132 C131 C135 C134 -1.8(9) .
S13 C131 C135 C134 179.1(5) .
S13 S14 C141 C145 176.4(4) 1_455
S13 S14 C141 C142 -2.9(6) 1_455
C145 C141 C142 C143 1.7(9) .
S14 C141 C142 C143 -179.0(5) .
C141 C142 C143 N14 -1.3(10) .
C142 C143 N14 C144 0.6(9) .
C142 C143 N14 Mn1 177.9(5) .
N15 Mn1 N14 C144 17.8(5) .
N16 Mn1 N14 C144 -161.2(5) .
N13 Mn1 N14 C144 -71.8(5) .
N11 Mn1 N14 C144 108.1(5) .
N15 Mn1 N14 C143 -159.2(5) .
N16 Mn1 N14 C143 21.8(5) .
N13 Mn1 N14 C143 111.2(5) .
N11 Mn1 N14 C143 -69.0(5) .
C143 N14 C144 C145 -0.5(9) .
Mn1 N14 C144 C145 -177.7(5) .
C142 C141 C145 C144 -1.6(9) .
S14 C141 C145 C144 179.1(5) .
N14 C144 C145 C141 1.0(10) .
N12 Mn1 N15 C151 -137.0(9) .
N13 Mn1 N15 C151 132.5(9) .
N11 Mn1 N15 C151 -47.4(9) .
N14 Mn1 N15 C151 43.2(9) .
S24 S21 C211 C215 5.7(6) 1_455
S24 S21 C211 C212 -176.5(5) 1_455
C215 C211 C212 C213 -0.6(10) .
S21 C211 C212 C213 -178.6(5) .
C211 C212 C213 N21 0.6(10) .
C212 C213 N21 C214 -0.3(9) .
C212 C213 N21 Mn2 -176.1(5) .
N26 Mn2 N21 C214 14.8(5) .
N25 Mn2 N21 C214 -164.9(5) .
N22 Mn2 N21 C214 -75.6(5) .
N24 Mn2 N21 C214 104.6(5) .
N26 Mn2 N21 C213 -169.7(5) .
N25 Mn2 N21 C213 10.6(5) .
N22 Mn2 N21 C213 99.9(5) .
N24 Mn2 N21 C213 -79.9(5) .
C213 N21 C214 C215 0.0(9) .
Mn2 N21 C214 C215 175.8(5) .
C212 C211 C215 C214 0.4(10) .
S21 C211 C215 C214 178.2(5) .
N21 C214 C215 C211 -0.1(10) .
S23 S22 C221 C222 -2.2(6) 1_455
S23 S22 C221 C225 177.1(4) 1_455
C225 C221 C222 C223 1.4(10) .
S22 C221 C222 C223 -179.2(5) .
C221 C222 C223 N22 -0.6(10) .
C222 C223 N22 C224 0.0(9) .
C222 C223 N22 Mn2 -175.2(5) .
N26 Mn2 N22 C224 167.4(5) .
N25 Mn2 N22 C224 -11.9(5) .
N21 Mn2 N22 C224 -101.5(5) .
N23 Mn2 N22 C224 77.9(5) .
N26 Mn2 N22 C223 -17.6(5) .
N25 Mn2 N22 C223 163.0(5) .
N21 Mn2 N22 C223 73.5(5) .
N23 Mn2 N22 C223 -107.1(5) .
C223 N22 C224 C225 -0.3(9) .
Mn2 N22 C224 C225 175.0(5) .
C222 C221 C225 C224 -1.6(9) .
S22 C221 C225 C224 179.0(5) .
N22 C224 C225 C221 1.1(10) .
S22 S23 C231 C232 -173.8(4) 1_655
S22 S23 C231 C235 4.6(6) 1_655
C235 C231 C232 C233 1.6(9) .
S23 C231 C232 C233 -179.9(5) .
C231 C232 C233 N23 -4.1(10) .
C232 C233 N23 C234 3.8(9) .
C232 C233 N23 Mn2 -179.7(5) .
N26 Mn2 N23 C234 153.9(5) .
N25 Mn2 N23 C234 -26.5(5) .
N22 Mn2 N23 C234 -115.8(5) .
N24 Mn2 N23 C234 64.1(5) .
N26 Mn2 N23 C233 -22.5(5) .
N25 Mn2 N23 C233 157.2(5) .
N22 Mn2 N23 C233 67.9(5) .
N24 Mn2 N23 C233 -112.3(5) .
C233 N23 C234 C235 -1.0(10) .
Mn2 N23 C234 C235 -177.7(5) .
N23 C234 C235 C231 -1.3(11) .
C232 C231 C235 C234 1.0(10) .
S23 C231 C235 C234 -177.4(5) .
S21 S24 C241 C242 -7.9(6) 1_655
S21 S24 C241 C245 173.3(5) 1_655
C245 C241 C242 C243 -2.5(10) .
S24 C241 C242 C243 178.8(5) .
C241 C242 C243 N24 2.0(11) .
C242 C243 N24 C244 -1.1(10) .
C242 C243 N24 Mn2 177.0(5) .
N26 Mn2 N24 C244 26.1(5) .
N25 Mn2 N24 C244 -154.6(5) .
N21 Mn2 N24 C244 -65.0(5) .
N23 Mn2 N24 C244 115.6(5) .
N26 Mn2 N24 C243 -151.8(5) .
N25 Mn2 N24 C243 27.5(5) .
N21 Mn2 N24 C243 117.0(5) .
N23 Mn2 N24 C243 -62.4(5) .
C243 N24 C244 C245 0.9(10) .
Mn2 N24 C244 C245 -177.1(5) .
C242 C241 C245 C244 2.3(10) .
S24 C241 C245 C244 -178.9(5) .
N24 C244 C245 C241 -1.6(10) .
N21 Mn2 N25 C251 -133.0(11) .
N22 Mn2 N25 C251 135.3(11) .
N24 Mn2 N25 C251 -43.8(11) .
N23 Mn2 N25 C251 46.1(11) .
N21 Mn2 N26 C261 165(3) .
N22 Mn2 N26 C261 -103(3) .
N24 Mn2 N26 C261 76(3) .
N23 Mn2 N26 C261 -14(3) .
S2 S1 C11 C12 -177.1(18) .
S2 S1 C11 C15 10(3) .
C15 C11 C12 C13 -13(4) .
S1 C11 C12 C13 175.4(18) .
C11 C12 C13 N1 19(4) .
C12 C13 N1 C14 -3(5) .
C13 N1 C14 C15 -20(5) .
C12 C11 C15 C14 -7(5) .
S1 C11 C15 C14 164(2) .
N1 C14 C15 C11 25(5) .
C11 S1 S2 C21 108.2(13) .
S1 S2 C21 C22 -134.1(19) .
S1 S2 C21 C25 32.3(15) .
C25 C21 C22 C23 16(4) .
S2 C21 C22 C23 179(2) .
C21 C22 C23 N2 -3(4) .
C22 C23 N2 C24 5(5) .
C23 N2 C24 C25 -22(5) .
C22 C21 C25 C24 -25(3) .
S2 C21 C25 C24 168.8(13) .
N2 C24 C25 C21 30(4) .
S4 S3 C31 C32 4(5) .
S4 S3 C31 C35 171(3) .
C35 C31 C32 C33 32(6) .
S3 C31 C32 C33 -163(4) .
C31 C32 C33 N3 -29(5) .
C32 C33 N3 C34 -17(4) .
C33 N3 C34 C35 65(4) .
C32 C31 C35 C34 7(5) .
S3 C31 C35 C34 -161(3) .
N3 C34 C35 C31 -62(4) .
C31 S3 S4 C41 -107(2) .
S3 S4 C41 C42 -35(4) .
S3 S4 C41 C45 173(4) .
C45 C41 C42 C43 -6(8) .
S4 C41 C42 C43 -151(4) .
C41 C42 C43 N4 4(10) .
C42 C43 N4 C44 11(11) .
C43 N4 C44 C45 -24(11) .
C42 C41 C45 C44 -5(9) .
S4 C41 C45 C44 142(5) .
N4 C44 C45 C41 22(10) .
